data_7150359
loop_
_publ_author_name
'Allan, Robin D.'
'Greenwood, Jeremy R.'
'Hambley, Trevor W.'
'Hanrahan, Jane R.'
'Hibbs, David E.'
'Itani, Samia'
'Tran, Hue W.'
'Turner, Peter'

_publ_section_title
;
 Studies on pyridazine azide cyclisation reactions.
;
_journal_issue 12
_journal_name_full 'Organic &amp; biomolecular chemistry'
_journal_page_first 1782
_journal_page_last 1788
_journal_paper_doi 10.1039/b316190k
_journal_volume 2
_journal_year 2004
_chemical_formula_moiety 'C5 H3 N11'
_chemical_formula_sum 'C5 H3 N11'
_chemical_formula_weight 217.18
_chemical_melting_point 404.6(5)
_chemical_name_common 3,5-diazido-4-methyl(1,5-b)tetrazolopridazine
_chemical_name_systematic
;
3,5-diazido-4-methyl[1,5-b]tetrazolopridazine
;
_space_group_IT_number 14
_symmetry_cell_setting monoclinic
_symmetry_space_group_name_Hall '-P 2ybc'
_symmetry_space_group_name_H-M 'P 1 21/c 1'
_atom_sites_solution_hydrogens geom
_atom_sites_solution_primary direct
_atom_sites_solution_secondary difmap
_audit_creation_method SHELXL-97
_cell_angle_alpha 90.00
_cell_angle_beta 113.24(2)
_cell_angle_gamma 90.00
_cell_formula_units_Z 4
_cell_length_a 8.124(4)
_cell_length_b 16.606(10)
_cell_length_c 7.179(3)
_cell_measurement_reflns_used 1478
_cell_measurement_temperature 150(2)
_cell_measurement_theta_max 19
_cell_measurement_theta_min 2
_cell_volume 889.9(8)
_computing_molecular_graphics 'ORTEP3 for Windows (Farrugia, 1997)'
_computing_structure_refinement 'SHELXL-97 (Sheldrick, 1997)'
_computing_structure_solution 'SHELXS-97 (Sheldrick, 1997)'
_diffrn_ambient_temperature 123(2)
_diffrn_measured_fraction_theta_full 0.941
_diffrn_measured_fraction_theta_max 0.941
_diffrn_measurement_device_type 'Bruker Kappa with 4 chip CCD'
_diffrn_measurement_method \f
_diffrn_radiation_monochromator 'Double Diamond 111'
_diffrn_radiation_source 'Argonne National Lab, APS, ChemMatCARS'
_diffrn_radiation_type synchrotron
_diffrn_radiation_wavelength 0.56356
_diffrn_reflns_av_R_equivalents 0.0000
_diffrn_reflns_av_sigmaI/netI 0.0562
_diffrn_reflns_limit_h_max 8
_diffrn_reflns_limit_h_min -9
_diffrn_reflns_limit_k_max 19
_diffrn_reflns_limit_k_min 0
_diffrn_reflns_limit_l_max 8
_diffrn_reflns_limit_l_min 0
_diffrn_reflns_number 1478
_diffrn_reflns_theta_full 19.60
_diffrn_reflns_theta_max 19.60
_diffrn_reflns_theta_min 1.94
_exptl_absorpt_coefficient_mu 0.075
_exptl_absorpt_correction_type none
_exptl_crystal_colour colourless
_exptl_crystal_density_diffrn 1.621
_exptl_crystal_density_method 'not measured'
_exptl_crystal_description 'irregular prism'
_exptl_crystal_F_000 440
_exptl_crystal_size_max 0.015
_exptl_crystal_size_mid 0.01
_exptl_crystal_size_min 0.01
_refine_diff_density_max 1.628
_refine_diff_density_min -0.546
_refine_diff_density_rms 0.178
_refine_ls_extinction_coef 0.03(5)
_refine_ls_extinction_expression Fc^*^=kFc[1+0.001xFc^2^\l^3^/sin(2\q)]^-1/4^
_refine_ls_extinction_method SHELXL
_refine_ls_goodness_of_fit_ref 2.339
_refine_ls_hydrogen_treatment mixed
_refine_ls_matrix_type full
_refine_ls_number_parameters 147
_refine_ls_number_reflns 1478
_refine_ls_number_restraints 96
_refine_ls_restrained_S_all 2.409
_refine_ls_R_factor_all 0.2443
_refine_ls_R_factor_gt 0.2088
_refine_ls_shift/su_max 0.004
_refine_ls_shift/su_mean 0.001
_refine_ls_structure_factor_coef Fsqd
_refine_ls_weighting_details 'calc w=1/[\s^2^(Fo^2^)+(0.2000P)^2^+0.0000P] where P=(Fo^2^+2Fc^2^)/3'
_refine_ls_weighting_scheme calc
_refine_ls_wR_factor_gt 0.5283
_refine_ls_wR_factor_ref 0.5585
_reflns_number_gt 1049
_reflns_number_total 1478
_reflns_threshold_expression >2sigma(I)
_cod_data_source_file b316190k.txt
_cod_data_source_block 6
_cod_depositor_comments
;
The following automatic conversions were performed:
'_symmetry_cell_setting' value 'Monoclinic' changed to 'monoclinic'
according to '/home/adriana/struct/CIF-dictionaries/cif_core.dic'
dictionary named 'cif_core.dic' version 2.4.1 from 2010-06-29.

Automatic conversion script
Id: cif_fix_enum 1555 2011-01-17 13:19:09Z saulius 

The following automatic conversions were performed:

'_chemical_melting_point' value '131-132oC' was changed to '404.6(5)'
- it was converted from degrees Celsius(C) to Kelvins(K), the average
value was taken and precision was estimated.

Automatic conversion script
Id: cif_fix_values 1569 2011-02-09 13:29:24Z adriana 
;
_cod_original_cell_volume 889.9(7)
_cod_original_sg_symbol_H-M P2~1~/c
_cod_database_code 7150359

loop_
_symmetry_equiv_pos_as_xyz
'x, y, z'
'-x, y+1/2, -z+1/2'
'-x, -y, -z'
'x, -y-1/2, z-1/2'

loop_
_atom_site_label
_atom_site_type_symbol
_atom_site_fract_x
_atom_site_fract_y
_atom_site_fract_z
_atom_site_U_iso_or_equiv
_atom_site_adp_type
_atom_site_occupancy
_atom_site_symmetry_multiplicity
_atom_site_calc_flag
_atom_site_refinement_flags
_atom_site_disorder_assembly
_atom_site_disorder_group
C1 C 0.3024(13) 0.4834(6) 0.5508(16) 0.064(3) Uani 1 1 d U . .
C2 C 0.2795(10) 0.4052(5) 0.4903(13) 0.052(2) Uani 1 1 d U . .
C3 C 0.1283(14) 0.3831(7) 0.3235(16) 0.071(3) Uani 1 1 d U . .
C4 C 0.0043(14) 0.4586(8) 0.2317(16) 0.077(3) Uani 1 1 d U . .
C5 C 0.4123(13) 0.3390(6) 0.6044(15) 0.063(3) Uani 1 1 d U . .
H4A H 0.5290 0.3622 0.6738 0.095 Uiso 1 1 calc R . .
H4B H 0.4174 0.2992 0.5097 0.095 Uiso 1 1 calc R . .
H4C H 0.3738 0.3142 0.7011 0.095 Uiso 1 1 calc R . .
N1 N -0.1410(15) 0.4602(7) 0.0765(17) 0.094(3) Uani 1 1 d U . .
N2 N -0.1726(14) 0.5456(6) 0.0826(16) 0.081(3) Uani 1 1 d U . .
N3 N -0.0673(14) 0.5865(8) 0.2076(18) 0.089(3) Uani 1 1 d U . .
N4 N 0.0652(15) 0.5270(6) 0.3235(17) 0.083(3) Uani 1 1 d U . .
N5 N 0.2001(14) 0.5471(6) 0.4743(19) 0.088(3) Uani 1 1 d U . .
N6 N 0.4552(11) 0.5029(5) 0.7223(14) 0.068(2) Uani 1 1 d U . .
N7 N 0.4628(11) 0.5760(6) 0.7857(14) 0.075(3) Uani 1 1 d U . .
N8 N 0.4874(14) 0.6388(7) 0.8612(16) 0.087(3) Uani 1 1 d U . .
N9 N 0.0995(12) 0.3042(6) 0.2642(13) 0.075(3) Uani 1 1 d U . .
N10 N -0.0451(15) 0.2865(8) 0.1085(17) 0.092(3) Uani 1 1 d U . .
N11 N -0.1657(15) 0.2608(8) -0.0225(16) 0.096(3) Uani 1 1 d U . .

loop_
_atom_site_aniso_label
_atom_site_aniso_U_11
_atom_site_aniso_U_22
_atom_site_aniso_U_33
_atom_site_aniso_U_23
_atom_site_aniso_U_13
_atom_site_aniso_U_12
C1 0.065(5) 0.071(5) 0.065(5) 0.010(4) 0.035(4) 0.011(4)
C2 0.052(4) 0.054(4) 0.053(4) 0.001(3) 0.022(4) -0.002(3)
C3 0.074(5) 0.085(6) 0.063(5) 0.011(4) 0.039(4) 0.017(4)
C4 0.060(5) 0.122(7) 0.054(5) 0.020(5) 0.028(4) 0.005(5)
C5 0.063(5) 0.060(5) 0.059(5) 0.002(4) 0.016(4) 0.009(4)
N1 0.098(6) 0.097(6) 0.093(6) -0.010(5) 0.045(5) -0.008(5)
N2 0.096(5) 0.074(5) 0.089(5) 0.003(4) 0.055(5) 0.015(4)
N3 0.083(5) 0.120(7) 0.079(5) 0.024(5) 0.047(4) 0.019(5)
N4 0.102(6) 0.079(5) 0.084(5) 0.016(4) 0.052(5) 0.016(4)
N5 0.088(5) 0.083(6) 0.103(6) 0.011(5) 0.049(5) 0.005(4)
N6 0.076(5) 0.062(4) 0.078(5) -0.006(4) 0.042(4) -0.002(3)
N7 0.087(5) 0.064(5) 0.085(5) 0.000(4) 0.045(4) -0.007(4)
N8 0.094(5) 0.084(6) 0.084(5) -0.004(4) 0.038(5) -0.002(4)
N9 0.070(4) 0.085(5) 0.062(4) -0.004(4) 0.019(4) -0.001(4)
N10 0.091(6) 0.113(7) 0.076(5) 0.002(5) 0.037(5) 0.002(5)
N11 0.096(6) 0.101(6) 0.080(5) -0.006(5) 0.024(5) -0.007(5)

loop_
_atom_type_symbol
_atom_type_description
_atom_type_scat_dispersion_real
_atom_type_scat_dispersion_imag
_atom_type_scat_source
C C 0.0015 0.0009 'International Tables Vol C Tables 4.2.6.8 and 6.1.1.4'
H H 0.0000 0.0000 'International Tables Vol C Tables 4.2.6.8 and 6.1.1.4'
N N 0.0030 0.0019 'International Tables Vol C Tables 4.2.6.8 and 6.1.1.4'

loop_
_geom_angle_atom_site_label_1
_geom_angle_atom_site_label_2
_geom_angle_atom_site_label_3
_geom_angle
_geom_angle_site_symmetry_1
_geom_angle_site_symmetry_3
_geom_angle_publ_flag
N5 C1 C2 130.3(11) . . ?
N5 C1 N6 112.0(10) . . ?
C2 C1 N6 117.7(8) . . ?
C1 C2 C3 119.5(9) . . ?
C1 C2 C5 122.4(8) . . ?
C3 C2 C5 118.0(8) . . ?
N9 C3 C2 120.5(9) . . ?
N9 C3 C4 128.9(10) . . ?
C2 C3 C4 110.6(10) . . ?
N1 C4 N4 117.5(12) . . ?
N1 C4 C3 127.1(12) . . ?
N4 C4 C3 115.3(10) . . ?
C4 N1 N2 96.3(10) . . ?
N3 N2 N1 120.2(11) . . ?
N2 N3 N4 101.2(12) . . ?
N5 N4 C4 134.3(11) . . ?
N5 N4 N3 121.0(11) . . ?
C4 N4 N3 104.7(11) . . ?
N4 N5 C1 109.9(11) . . ?
N7 N6 C1 115.5(9) . . ?
N8 N7 N6 172.1(12) . . ?
N10 N9 C3 118.1(9) . . ?
N11 N10 N9 171.2(13) . . ?

loop_
_geom_bond_atom_site_label_1
_geom_bond_atom_site_label_2
_geom_bond_distance
_geom_bond_site_symmetry_2
_geom_bond_publ_flag
C1 N5 1.323(14) . ?
C1 C2 1.358(14) . ?
C1 N6 1.398(13) . ?
C2 C3 1.385(14) . ?
C2 C5 1.531(13) . ?
C3 N9 1.368(15) . ?
C3 C4 1.581(16) . ?
C4 N1 1.264(14) . ?
C4 N4 1.308(16) . ?
N1 N2 1.444(15) . ?
N2 N3 1.181(14) . ?
N3 N4 1.456(14) . ?
N4 N5 1.244(15) . ?
N6 N7 1.290(13) . ?
N7 N8 1.156(14) . ?
N9 N10 1.296(15) . ?
N10 N11 1.140(14) . ?

loop_
_geom_torsion_atom_site_label_1
_geom_torsion_atom_site_label_2
_geom_torsion_atom_site_label_3
_geom_torsion_atom_site_label_4
_geom_torsion
_geom_torsion_site_symmetry_1
_geom_torsion_site_symmetry_2
_geom_torsion_site_symmetry_3
_geom_torsion_site_symmetry_4
_geom_torsion_publ_flag
N5 C1 C2 C3 -0.3(15) . . . . ?
N6 C1 C2 C3 178.8(8) . . . . ?
N5 C1 C2 C5 -178.1(9) . . . . ?
N6 C1 C2 C5 1.0(12) . . . . ?
C1 C2 C3 N9 -177.7(9) . . . . ?
C5 C2 C3 N9 0.2(13) . . . . ?
C1 C2 C3 C4 -0.2(12) . . . . ?
C5 C2 C3 C4 177.7(7) . . . . ?
N9 C3 C4 N1 -4.9(17) . . . . ?
C2 C3 C4 N1 177.9(10) . . . . ?
N9 C3 C4 N4 178.4(10) . . . . ?
C2 C3 C4 N4 1.2(12) . . . . ?
N4 C4 N1 N2 -1.7(11) . . . . ?
C3 C4 N1 N2 -178.3(9) . . . . ?
C4 N1 N2 N3 2.4(12) . . . . ?
N1 N2 N3 N4 -2.0(11) . . . . ?
N1 C4 N4 N5 -179.3(12) . . . . ?
C3 C4 N4 N5 -2.3(17) . . . . ?
N1 C4 N4 N3 0.8(12) . . . . ?
C3 C4 N4 N3 177.8(7) . . . . ?
N2 N3 N4 N5 -179.1(10) . . . . ?
N2 N3 N4 C4 0.8(10) . . . . ?
C4 N4 N5 C1 1.7(17) . . . . ?
N3 N4 N5 C1 -178.4(8) . . . . ?
C2 C1 N5 N4 -0.3(15) . . . . ?
N6 C1 N5 N4 -179.4(9) . . . . ?
N5 C1 N6 N7 5.7(12) . . . . ?
C2 C1 N6 N7 -173.6(8) . . . . ?
C1 N6 N7 N8 174(7) . . . . ?
C2 C3 N9 N10 179.2(9) . . . . ?
C4 C3 N9 N10 2.3(15) . . . . ?
C3 N9 N10 N11 -174(7) . . . . ?

loop_
_cod_related_entry_id
_cod_related_entry_database
_cod_related_entry_code
1 ChemSpider 9404730
